data_2237405
loop_
_publ_author_name
'Suresh, G.'
'Srinivasan, J.'
'Bakthadoss, M.'
'Aravindhan, S.'

_publ_section_title
;
 8-Bromo-3-phenyl-3a,4-dihydro-3<i>H</i>-chromeno[4,3-<i>c</i>]isoxazole-3a-carbonitrile
;
_journal_coeditor_code SU2547
_journal_issue 2
_journal_name_full 'Acta Crystallographica Section E'
_journal_page_first o312
_journal_paper_doi 10.1107/S1600536813002511
_journal_volume 69
_journal_year 2013
_chemical_formula_iupac 'C17 H11 Br N2 O2'
_chemical_formula_moiety 'C17 H11 Br N2 O2'
_chemical_formula_sum 'C17 H11 Br N2 O2'
_chemical_formula_weight 355.19
_chemical_name_systematic 8-Bromo-3-phenyl-3a,4-dihydro-3<i>H</i>-chromeno[4,3-<i>c</i>]isoxazole-3a-carbonitrile
_space_group_IT_number 14
_symmetry_cell_setting monoclinic
_symmetry_space_group_name_Hall '-P 2ybc'
_symmetry_space_group_name_H-M 'P 1 21/c 1'
_atom_sites_solution_hydrogens geom
_atom_sites_solution_primary direct
_atom_sites_solution_secondary difmap
_audit_creation_method SHELXL-97
_cell_angle_alpha 90.00
_cell_angle_beta 99.953(2)
_cell_angle_gamma 90.00
_cell_formula_units_Z 4
_cell_length_a 15.1034(8)
_cell_length_b 6.0676(3)
_cell_length_c 16.0865(10)
_cell_measurement_reflns_used 3175
_cell_measurement_temperature 298(2)
_cell_measurement_theta_max 28.57
_cell_measurement_theta_min 2.57
_cell_volume 1452.00(14)
_computing_cell_refinement '<i>SAINT</i> (Bruker, 2008)'
_computing_data_collection '<i>APEX2</i> (Bruker, 2008)'
_computing_data_reduction '<i>SAINT</i> (Bruker, 2008)'
_computing_molecular_graphics '<i>ORTEP-3 for Windows</i> (Farrugia, 2012) and <i>PLATON</i> (Spek, 2009)'
_computing_publication_material '<i>SHELXL97</i> (Sheldrick, 2008) and <i>PLATON</i> (Spek, 2009)'
_computing_structure_refinement '<i>SHELXL97</i> (Sheldrick, 2008)'
_computing_structure_solution '<i>SHELXS97</i> (Sheldrick, 2008)'
_diffrn_ambient_temperature 298(2)
_diffrn_measured_fraction_theta_full 0.983
_diffrn_measured_fraction_theta_max 0.857
_diffrn_measurement_device_type 'Bruker APEXII CCD area-detector'
_diffrn_measurement_method '\w and \f scans'
_diffrn_radiation_monochromator graphite
_diffrn_radiation_source 'fine-focus sealed tube'
_diffrn_radiation_type MoK\a
_diffrn_radiation_wavelength 0.71073
_diffrn_reflns_av_R_equivalents 0.0309
_diffrn_reflns_av_sigmaI/netI 0.0428
_diffrn_reflns_limit_h_max 17
_diffrn_reflns_limit_h_min -20
_diffrn_reflns_limit_k_max 6
_diffrn_reflns_limit_k_min -7
_diffrn_reflns_limit_l_max 20
_diffrn_reflns_limit_l_min -21
_diffrn_reflns_number 9947
_diffrn_reflns_theta_full 25.00
_diffrn_reflns_theta_max 28.57
_diffrn_reflns_theta_min 2.57
_diffrn_standards_decay_% 0
_diffrn_standards_number 0
_exptl_absorpt_coefficient_mu 2.839
_exptl_absorpt_correction_T_max 0.6005
_exptl_absorpt_correction_T_min 0.4365
_exptl_absorpt_correction_type multi-scan
_exptl_absorpt_process_details '(<i>SADABS</i>; Bruker, 2008)'
_exptl_crystal_colour colourless
_exptl_crystal_density_diffrn 1.625
_exptl_crystal_density_method 'not measured'
_exptl_crystal_description block
_exptl_crystal_F_000 712
_exptl_crystal_size_max 0.35
_exptl_crystal_size_mid 0.28
_exptl_crystal_size_min 0.20
_refine_diff_density_max 0.682
_refine_diff_density_min -0.957
_refine_ls_extinction_method none
_refine_ls_goodness_of_fit_ref 1.091
_refine_ls_hydrogen_treatment constr
_refine_ls_matrix_type full
_refine_ls_number_parameters 199
_refine_ls_number_reflns 3175
_refine_ls_number_restraints 0
_refine_ls_restrained_S_all 1.091
_refine_ls_R_factor_all 0.0849
_refine_ls_R_factor_gt 0.0474
_refine_ls_shift/su_max 0.001
_refine_ls_shift/su_mean 0.000
_refine_ls_structure_factor_coef Fsqd
_refine_ls_weighting_details 'calc w=1/[\s^2^(Fo^2^)+(0.0261P)^2^+2.1957P] where P=(Fo^2^+2Fc^2^)/3'
_refine_ls_weighting_scheme calc
_refine_ls_wR_factor_gt 0.0882
_refine_ls_wR_factor_ref 0.1023
_reflns_number_gt 2214
_reflns_number_total 3175
_reflns_threshold_expression I>2sigma(I)
_cod_data_source_file su2547.cif
_cod_data_source_block I
_cod_original_sg_symbol_H-M 'P 21/c'
_cod_database_code 2237405
_cod_database_fobs_code 2237405

loop_
_symmetry_equiv_pos_as_xyz
'x, y, z'
'-x, y+1/2, -z+1/2'
'-x, -y, -z'
'x, -y-1/2, z-1/2'

loop_
_atom_site_type_symbol
_atom_site_label
_atom_site_fract_x
_atom_site_fract_y
_atom_site_fract_z
_atom_site_U_iso_or_equiv
_atom_site_adp_type
_atom_site_calc_flag
_atom_site_refinement_flags
_atom_site_occupancy
_atom_site_symmetry_multiplicity
Br Br1 0.36162(2) 0.32449(7) 0.91825(3) 0.05691(17) Uani d . 1 1
C C1 0.5050(3) -0.1845(7) 0.8336(2) 0.0511(10) Uani d . 1 1
H H1 0.4920 -0.3179 0.8057 0.061 Uiso calc R 1 1
C C2 0.4363(2) -0.0557(7) 0.8528(2) 0.0497(10) Uani d . 1 1
H H2 0.3770 -0.1023 0.8383 0.060 Uiso calc R 1 1
C C3 0.4558(2) 0.1418(6) 0.8935(2) 0.0409(8) Uani d . 1 1
C C4 0.5432(2) 0.2124(6) 0.9171(2) 0.0388(8) Uani d . 1 1
H H4 0.5555 0.3452 0.9457 0.047 Uiso calc R 1 1
C C5 0.6132(2) 0.0817(6) 0.8976(2) 0.0347(7) Uani d . 1 1
C C6 0.7069(2) 0.1465(5) 0.9180(2) 0.0327(7) Uani d . 1 1
C C7 0.8603(2) 0.0893(6) 0.9367(2) 0.0350(8) Uani d . 1 1
H H7 0.8709 -0.0167 0.9834 0.042 Uiso calc R 1 1
C C8 0.7744(2) 0.0220(5) 0.87679(19) 0.0328(7) Uani d . 1 1
C C9 0.7483(2) -0.2215(6) 0.8748(2) 0.0442(9) Uani d . 1 1
H H9A 0.7887 -0.3049 0.8460 0.053 Uiso calc R 1 1
H H9B 0.7545 -0.2768 0.9321 0.053 Uiso calc R 1 1
C C10 0.5935(2) -0.1162(6) 0.8556(2) 0.0397(8) Uani d . 1 1
C C11 0.9454(2) 0.1107(6) 0.90087(19) 0.0335(8) Uani d . 1 1
C C12 0.9955(2) 0.3024(6) 0.9084(2) 0.0463(9) Uani d . 1 1
H H12 0.9750 0.4258 0.9336 0.056 Uiso calc R 1 1
C C13 1.0765(3) 0.3117(7) 0.8784(2) 0.0540(10) Uani d . 1 1
H H13 1.1104 0.4404 0.8846 0.065 Uiso calc R 1 1
C C14 1.1064(2) 0.1313(7) 0.8398(2) 0.0527(10) Uani d . 1 1
H H14 1.1606 0.1374 0.8199 0.063 Uiso calc R 1 1
C C15 1.0561(2) -0.0576(7) 0.8308(2) 0.0522(10) Uani d . 1 1
H H15 1.0756 -0.1793 0.8038 0.063 Uiso calc R 1 1
C C16 0.9764(2) -0.0679(6) 0.8617(2) 0.0456(9) Uani d . 1 1
H H16 0.9431 -0.1976 0.8560 0.055 Uiso calc R 1 1
C C17 0.7720(2) 0.1102(6) 0.7912(2) 0.0380(8) Uani d . 1 1
N N1 0.74127(18) 0.2977(5) 0.96850(19) 0.0449(7) Uani d . 1 1
N N2 0.7691(2) 0.1831(7) 0.7260(2) 0.0633(10) Uani d . 1 1
O O1 0.65812(17) -0.2523(4) 0.83272(17) 0.0518(7) Uani d . 1 1
O O2 0.83596(15) 0.2996(4) 0.96973(16) 0.0481(6) Uani d . 1 1

loop_
_atom_site_aniso_label
_atom_site_aniso_U_11
_atom_site_aniso_U_22
_atom_site_aniso_U_33
_atom_site_aniso_U_12
_atom_site_aniso_U_13
_atom_site_aniso_U_23
Br1 0.0352(2) 0.0664(3) 0.0693(3) 0.00649(18) 0.00961(17) 0.0061(2)
C1 0.052(2) 0.045(2) 0.056(2) -0.0149(19) 0.0085(18) -0.008(2)
C2 0.0376(19) 0.057(3) 0.053(2) -0.0119(18) 0.0041(17) 0.001(2)
C3 0.0349(17) 0.047(2) 0.0410(18) 0.0027(16) 0.0061(14) 0.0104(17)
C4 0.0389(17) 0.038(2) 0.0381(17) 0.0003(15) 0.0040(14) 0.0013(16)
C5 0.0369(17) 0.032(2) 0.0340(17) -0.0008(14) 0.0043(14) 0.0040(15)
C6 0.0357(16) 0.027(2) 0.0335(16) 0.0036(14) 0.0016(13) 0.0014(15)
C7 0.0383(17) 0.032(2) 0.0326(17) 0.0088(14) 0.0006(14) -0.0005(15)
C8 0.0345(16) 0.030(2) 0.0336(16) 0.0013(14) 0.0045(13) -0.0002(14)
C9 0.0441(19) 0.030(2) 0.060(2) 0.0007(16) 0.0144(17) -0.0027(18)
C10 0.0440(19) 0.035(2) 0.0419(19) -0.0032(16) 0.0114(15) -0.0004(16)
C11 0.0320(16) 0.036(2) 0.0285(15) 0.0068(14) -0.0057(13) 0.0014(14)
C12 0.053(2) 0.039(2) 0.046(2) 0.0008(18) 0.0048(17) -0.0044(18)
C13 0.052(2) 0.055(3) 0.053(2) -0.012(2) 0.0028(18) 0.006(2)
C14 0.0397(19) 0.075(3) 0.044(2) 0.000(2) 0.0071(16) 0.008(2)
C15 0.046(2) 0.058(3) 0.054(2) 0.010(2) 0.0119(18) -0.010(2)
C16 0.0390(18) 0.041(2) 0.055(2) 0.0029(16) 0.0043(16) -0.0070(19)
C17 0.0292(16) 0.046(2) 0.0365(19) -0.0046(15) -0.0017(14) 0.0008(17)
N1 0.0341(15) 0.045(2) 0.0549(18) 0.0062(14) 0.0051(13) -0.0105(16)
N2 0.0420(17) 0.095(3) 0.049(2) -0.0085(18) -0.0012(15) 0.022(2)
O1 0.0490(15) 0.0387(15) 0.0700(18) -0.0083(12) 0.0170(13) -0.0172(14)
O2 0.0321(12) 0.0495(16) 0.0604(16) 0.0037(11) 0.0012(11) -0.0236(13)

loop_
_atom_type_symbol
_atom_type_description
_atom_type_scat_dispersion_real
_atom_type_scat_dispersion_imag
_atom_type_scat_source
C C 0.0033 0.0016 'International Tables Vol C Tables 4.2.6.8 and 6.1.1.4'
H H 0.0000 0.0000 'International Tables Vol C Tables 4.2.6.8 and 6.1.1.4'
N N 0.0061 0.0033 'International Tables Vol C Tables 4.2.6.8 and 6.1.1.4'
O O 0.0106 0.0060 'International Tables Vol C Tables 4.2.6.8 and 6.1.1.4'
Br Br -0.2901 2.4595 'International Tables Vol C Tables 4.2.6.8 and 6.1.1.4'

loop_
_geom_angle_atom_site_label_1
_geom_angle_atom_site_label_2
_geom_angle_atom_site_label_3
_geom_angle
C2 C1 C10 120.3(4)
C2 C1 H1 119.9
C10 C1 H1 119.9
C3 C2 C1 119.6(3)
C3 C2 H2 120.2
C1 C2 H2 120.2
C2 C3 C4 121.3(3)
C2 C3 Br1 120.2(3)
C4 C3 Br1 118.5(3)
C3 C4 C5 119.1(3)
C3 C4 H4 120.4
C5 C4 H4 120.4
C10 C5 C4 119.6(3)
C10 C5 C6 117.7(3)
C4 C5 C6 122.7(3)
N1 C6 C5 127.9(3)
N1 C6 C8 114.0(3)
C5 C6 C8 118.1(3)
O2 C7 C11 110.6(3)
O2 C7 C8 102.9(2)
C11 C7 C8 118.0(3)
O2 C7 H7 108.3
C11 C7 H7 108.3
C8 C7 H7 108.3
C17 C8 C6 108.6(3)
C17 C8 C9 111.6(3)
C6 C8 C9 107.5(3)
C17 C8 C7 111.9(3)
C6 C8 C7 98.8(2)
C9 C8 C7 117.3(3)
O1 C9 C8 111.0(3)
O1 C9 H9A 109.4
C8 C9 H9A 109.4
O1 C9 H9B 109.4
C8 C9 H9B 109.4
H9A C9 H9B 108.0
O1 C10 C5 123.2(3)
O1 C10 C1 116.7(3)
C5 C10 C1 120.0(3)
C16 C11 C12 118.6(3)
C16 C11 C7 119.3(3)
C12 C11 C7 122.1(3)
C11 C12 C13 120.4(4)
C11 C12 H12 119.8
C13 C12 H12 119.8
C14 C13 C12 120.1(4)
C14 C13 H13 119.9
C12 C13 H13 119.9
C15 C14 C13 119.7(3)
C15 C14 H14 120.2
C13 C14 H14 120.2
C14 C15 C16 120.1(4)
C14 C15 H15 119.9
C16 C15 H15 119.9
C11 C16 C15 121.1(4)
C11 C16 H16 119.5
C15 C16 H16 119.5
N2 C17 C8 178.2(4)
C6 N1 O2 108.2(3)
C10 O1 C9 117.3(3)
N1 O2 C7 107.7(2)

loop_
_geom_bond_atom_site_label_1
_geom_bond_atom_site_label_2
_geom_bond_distance
Br1 C3 1.899(3)
C1 C2 1.376(5)
C1 C10 1.385(5)
C1 H1 0.9300
C2 C3 1.373(5)
C2 H2 0.9300
C3 C4 1.377(5)
C4 C5 1.400(5)
C4 H4 0.9300
C5 C10 1.384(5)
C5 C6 1.451(4)
C6 N1 1.275(4)
C6 C8 1.512(4)
C7 O2 1.454(4)
C7 C11 1.502(4)
C7 C8 1.532(4)
C7 H7 0.9800
C8 C17 1.472(5)
C8 C9 1.528(5)
C9 O1 1.425(4)
C9 H9A 0.9700
C9 H9B 0.9700
C10 O1 1.377(4)
C11 C16 1.375(5)
C11 C12 1.382(5)
C12 C13 1.390(5)
C12 H12 0.9300
C13 C14 1.373(6)
C13 H13 0.9300
C14 C15 1.369(6)
C14 H14 0.9300
C15 C16 1.381(5)
C15 H15 0.9300
C16 H16 0.9300
C17 N2 1.132(4)
N1 O2 1.427(3)

loop_
_geom_hbond_atom_site_label_D
_geom_hbond_atom_site_label_H
_geom_hbond_atom_site_label_A
_geom_hbond_site_symmetry_A
_geom_hbond_distance_DH
_geom_hbond_distance_HA
_geom_hbond_distance_DA
_geom_hbond_angle_DHA
C2 H2 N2 2_646.01 0.93 2.62 3.519(5) 164
C15 H15 N2 2_746.01 0.93 2.61 3.334(5) 135

loop_
_geom_torsion_atom_site_label_1
_geom_torsion_atom_site_label_2
_geom_torsion_atom_site_label_3
_geom_torsion_atom_site_label_4
_geom_torsion
C10 C1 C2 C3 0.4(6)
C1 C2 C3 C4 -1.3(5)
C1 C2 C3 Br1 178.6(3)
C2 C3 C4 C5 1.3(5)
Br1 C3 C4 C5 -178.6(2)
C3 C4 C5 C10 -0.5(5)
C3 C4 C5 C6 178.3(3)
C10 C5 C6 N1 -166.3(3)
C4 C5 C6 N1 14.9(5)
C10 C5 C6 C8 12.9(4)
C4 C5 C6 C8 -166.0(3)
N1 C6 C8 C17 -99.7(3)
C5 C6 C8 C17 81.0(4)
N1 C6 C8 C9 139.5(3)
C5 C6 C8 C9 -39.8(4)
N1 C6 C8 C7 17.1(4)
C5 C6 C8 C7 -162.1(3)
O2 C7 C8 C17 88.2(3)
C11 C7 C8 C17 -33.8(4)
O2 C7 C8 C6 -26.0(3)
C11 C7 C8 C6 -148.0(3)
O2 C7 C8 C9 -141.0(3)
C11 C7 C8 C9 97.0(4)
C17 C8 C9 O1 -62.8(4)
C6 C8 C9 O1 56.1(4)
C7 C8 C9 O1 166.2(3)
C4 C5 C10 O1 178.8(3)
C6 C5 C10 O1 -0.1(5)
C4 C5 C10 C1 -0.3(5)
C6 C5 C10 C1 -179.2(3)
C2 C1 C10 O1 -178.8(3)
C2 C1 C10 C5 0.4(6)
O2 C7 C11 C16 -175.9(3)
C8 C7 C11 C16 -58.0(4)
O2 C7 C11 C12 6.3(4)
C8 C7 C11 C12 124.3(3)
C16 C11 C12 C13 -1.3(5)
C7 C11 C12 C13 176.4(3)
C11 C12 C13 C14 1.1(6)
C12 C13 C14 C15 0.1(6)
C13 C14 C15 C16 -1.1(6)
C12 C11 C16 C15 0.3(5)
C7 C11 C16 C15 -177.5(3)
C14 C15 C16 C11 0.9(6)
C5 C6 N1 O2 179.0(3)
C8 C6 N1 O2 -0.2(4)
C5 C10 O1 C9 18.8(5)
C1 C10 O1 C9 -162.1(3)
C8 C9 O1 C10 -47.8(4)
C6 N1 O2 C7 -18.5(4)
C11 C7 O2 N1 155.3(3)
C8 C7 O2 N1 28.4(3)
